data_4108590
loop_
_publ_author_name
'Moran Feller'
'Mark A. Iron'
'Linda J. W. Shimon'
'Yael Diskin-Posner'
'Gregory Leitus'
'David Milstein'

_publ_section_title
;
 Competitive C-I versus C-CN Reductive Elimination from a RhIII Complex.
 Selectivity is Controlled by the Solvent
;
_journal_name_full 'Journal of the American Chemical Society'
_journal_page_first 14374
_journal_page_last 14375
_journal_paper_doi 10.1021/ja8046798
_journal_volume 130
_journal_year 2008
_chemical_formula_moiety 'C24 H43 N2 P2 Rh, 2(C H4 O)'
_chemical_formula_sum 'C26 H51 N2 O2 P2 Rh'
_chemical_formula_weight 588.54
_chemical_name_systematic
; 
 ? 
;
_space_group_IT_number 14
_symmetry_cell_setting monoclinic
_symmetry_space_group_name_Hall '-P 2ybc'
_symmetry_space_group_name_H-M 'P 1 21/c 1'
_atom_sites_solution_hydrogens geom
_atom_sites_solution_primary direct
_atom_sites_solution_secondary difmap
_audit_creation_method SHELXL-97
_cell_angle_alpha 90.00
_cell_angle_beta 95.4492(13)
_cell_angle_gamma 90.00
_cell_formula_units_Z 4
_cell_length_a 12.5803(4)
_cell_length_b 14.7766(3)
_cell_length_c 16.1480(6)
_cell_measurement_reflns_used 6886
_cell_measurement_temperature 120(2)
_cell_measurement_theta_max 28.70
_cell_measurement_theta_min 2.55
_cell_volume 2988.25(16)
_computing_cell_refinement HKL
_computing_data_collection 'Collect package Bruker-Nonius'
_computing_data_reduction HKL
_computing_structure_refinement 'SHELXL-97 (Sheldrick, 1997)'
_computing_structure_solution 'SIR-97 (Altomare at al, 1994)'
_diffrn_ambient_temperature 120(2)
_diffrn_measured_fraction_theta_full 0.998
_diffrn_measured_fraction_theta_max 0.998
_diffrn_measurement_device_type 'Nonius Kappa CCD'
_diffrn_measurement_method 'Phi and Omega scans'
_diffrn_radiation_monochromator graphite
_diffrn_radiation_source 'fine-focus sealed tube'
_diffrn_radiation_type MoK\a
_diffrn_radiation_wavelength 0.71073
_diffrn_reflns_av_R_equivalents 0.0819
_diffrn_reflns_av_sigmaI/netI 0.0809
_diffrn_reflns_limit_h_max 15
_diffrn_reflns_limit_h_min -13
_diffrn_reflns_limit_k_max 18
_diffrn_reflns_limit_k_min -18
_diffrn_reflns_limit_l_max 19
_diffrn_reflns_limit_l_min -20
_diffrn_reflns_number 24923
_diffrn_reflns_theta_full 26.37
_diffrn_reflns_theta_max 26.37
_diffrn_reflns_theta_min 2.56
_exptl_absorpt_coefficient_mu 0.702
_exptl_absorpt_correction_T_max 0.9657
_exptl_absorpt_correction_T_min 0.8014
_exptl_absorpt_correction_type empirical
_exptl_absorpt_process_details 'PLATON (Spek, A.L. 1995)'
_exptl_crystal_colour orange
_exptl_crystal_density_diffrn 1.308
_exptl_crystal_description plate
_exptl_crystal_F_000 1248
_exptl_crystal_size_max 0.33
_exptl_crystal_size_mid 0.12
_exptl_crystal_size_min 0.05
_refine_diff_density_max 1.287
_refine_diff_density_min -1.175
_refine_diff_density_rms 0.140
_refine_ls_extinction_method none
_refine_ls_goodness_of_fit_ref 1.035
_refine_ls_hydrogen_treatment constr
_refine_ls_matrix_type full
_refine_ls_number_parameters 330
_refine_ls_number_reflns 6109
_refine_ls_number_restraints 1
_refine_ls_restrained_S_all 1.035
_refine_ls_R_factor_all 0.0901
_refine_ls_R_factor_gt 0.0470
_refine_ls_shift/su_max 0.032
_refine_ls_shift/su_mean 0.002
_refine_ls_structure_factor_coef Fsqd
_refine_ls_weighting_details 'calc w=1/[\s^2^(Fo^2^)+(0.0648P)^2^+0.0000P] where P=(Fo^2^+2Fc^2^)/3'
_refine_ls_weighting_scheme calc
_refine_ls_wR_factor_gt 0.1043
_refine_ls_wR_factor_ref 0.1236
_reflns_number_gt 4155
_reflns_number_total 6109
_reflns_threshold_expression >2sigma(I)
_cod_data_source_file ja8046798_si_009.cif
_cod_data_source_block m893a
_cod_original_sg_symbol_Hall -P2ybc
_cod_database_code 4108590

loop_
_symmetry_equiv_pos_as_xyz
'x, y, z'
'-x, y+1/2, -z+1/2'
'-x, -y, -z'
'x, -y-1/2, z-1/2'

loop_
_atom_site_label
_atom_site_type_symbol
_atom_site_fract_x
_atom_site_fract_y
_atom_site_fract_z
_atom_site_U_iso_or_equiv
_atom_site_adp_type
_atom_site_occupancy
_atom_site_symmetry_multiplicity
_atom_site_calc_flag
_atom_site_refinement_flags
_atom_site_disorder_assembly
_atom_site_disorder_group
Rh1 Rh 0.65270(2) 0.485666(19) 0.273378(19) 0.01806(12) Uani 1 1 d . . .
P2 P 0.47348(8) 0.46413(6) 0.24926(6) 0.0157(2) Uani 1 1 d . . .
P3 P 0.83293(8) 0.47496(6) 0.28441(7) 0.0195(2) Uani 1 1 d . . .
C1 C 0.6481(3) 0.5822(3) 0.3554(3) 0.0225(9) Uani 1 1 d . . .
N1 N 0.6496(3) 0.6416(2) 0.4028(2) 0.0308(9) Uani 1 1 d . . .
N11 N 0.6614(3) 0.3876(2) 0.1814(2) 0.0201(7) Uani 1 1 d . . .
C12 C 0.5731(3) 0.3387(2) 0.1526(2) 0.0180(8) Uani 1 1 d . . .
C13 C 0.5770(3) 0.2739(2) 0.0908(2) 0.0222(9) Uani 1 1 d . . .
H13 H 0.5142 0.2419 0.0710 0.027 Uiso 1 1 calc R . .
C14 C 0.6722(3) 0.2562(3) 0.0582(3) 0.0270(10) Uani 1 1 d . . .
H14 H 0.6763 0.2117 0.0162 0.032 Uiso 1 1 calc R . .
C15 C 0.7618(4) 0.3047(3) 0.0881(3) 0.0288(10) Uani 1 1 d . . .
H15 H 0.8281 0.2937 0.0663 0.035 Uiso 1 1 calc R . .
C16 C 0.7552(3) 0.3694(3) 0.1497(3) 0.0241(9) Uani 1 1 d . . .
C21 C 0.4723(3) 0.3542(2) 0.1934(2) 0.0184(8) Uani 1 1 d . . .
H21A H 0.4630 0.3046 0.2333 0.022 Uiso 1 1 calc R . .
H21B H 0.4106 0.3528 0.1505 0.022 Uiso 1 1 calc R . .
C22 C 0.4019(3) 0.5445(3) 0.1726(3) 0.0218(9) Uani 1 1 d . . .
C23 C 0.3952(3) 0.4379(3) 0.3394(3) 0.0216(9) Uani 1 1 d . . .
C24 C 0.2823(3) 0.5254(3) 0.1526(3) 0.0282(10) Uani 1 1 d . . .
H24A H 0.2548 0.5614 0.1043 0.042 Uiso 1 1 calc R . .
H24B H 0.2440 0.5416 0.2006 0.042 Uiso 1 1 calc R . .
H24C H 0.2717 0.4609 0.1401 0.042 Uiso 1 1 calc R . .
C25 C 0.4202(4) 0.6411(2) 0.2049(3) 0.0304(10) Uani 1 1 d . . .
H25A H 0.4962 0.6499 0.2224 0.046 Uiso 1 1 calc R . .
H25B H 0.3785 0.6511 0.2524 0.046 Uiso 1 1 calc R . .
H25C H 0.3975 0.6842 0.1606 0.046 Uiso 1 1 calc R . .
C26 C 0.4573(4) 0.5346(3) 0.0929(3) 0.0288(10) Uani 1 1 d . . .
H26A H 0.4307 0.5812 0.0529 0.043 Uiso 1 1 calc R . .
H26B H 0.4421 0.4746 0.0688 0.043 Uiso 1 1 calc R . .
H26C H 0.5346 0.5418 0.1057 0.043 Uiso 1 1 calc R . .
C27 C 0.2947(3) 0.3812(3) 0.3175(3) 0.0292(10) Uani 1 1 d . . .
H27A H 0.2606 0.3680 0.3683 0.044 Uiso 1 1 calc R . .
H27B H 0.3141 0.3244 0.2915 0.044 Uiso 1 1 calc R . .
H27C H 0.2449 0.4150 0.2787 0.044 Uiso 1 1 calc R . .
C28 C 0.3648(4) 0.5255(3) 0.3819(3) 0.0299(10) Uani 1 1 d . . .
H28A H 0.3129 0.5591 0.3446 0.045 Uiso 1 1 calc R . .
H28B H 0.4287 0.5626 0.3949 0.045 Uiso 1 1 calc R . .
H28C H 0.3331 0.5109 0.4334 0.045 Uiso 1 1 calc R . .
C29 C 0.4717(4) 0.3848(3) 0.4020(3) 0.0296(10) Uani 1 1 d . . .
H29A H 0.4356 0.3711 0.4517 0.044 Uiso 1 1 calc R . .
H29B H 0.5354 0.4214 0.4177 0.044 Uiso 1 1 calc R . .
H29C H 0.4927 0.3283 0.3764 0.044 Uiso 1 1 calc R . .
C31 C 0.8515(3) 0.4249(3) 0.1816(3) 0.0306(10) Uani 1 1 d . . .
H31A H 0.8627 0.4738 0.1414 0.037 Uiso 1 1 calc R . .
H31B H 0.9157 0.3859 0.1864 0.037 Uiso 1 1 calc R . .
C32 C 0.9214(3) 0.5779(2) 0.2878(3) 0.0240(9) Uani 1 1 d . . .
C33 C 0.8859(4) 0.3878(3) 0.3628(3) 0.0289(10) Uani 1 1 d . . .
C34 C 0.8592(4) 0.6487(3) 0.2326(3) 0.0333(11) Uani 1 1 d . . .
H34A H 0.7897 0.6595 0.2534 0.050 Uiso 1 1 calc R . .
H34B H 0.8486 0.6263 0.1753 0.050 Uiso 1 1 calc R . .
H34C H 0.8998 0.7054 0.2339 0.050 Uiso 1 1 calc R . .
C35 C 1.0303(4) 0.5620(3) 0.2546(3) 0.0365(12) Uani 1 1 d . . .
H35A H 1.0684 0.6197 0.2525 0.055 Uiso 1 1 calc R . .
H35B H 1.0196 0.5360 0.1986 0.055 Uiso 1 1 calc R . .
H35C H 1.0724 0.5200 0.2916 0.055 Uiso 1 1 calc R . .
C36 C 0.9376(4) 0.6143(3) 0.3769(3) 0.0329(11) Uani 1 1 d . . .
H36A H 0.9781 0.5702 0.4126 0.049 Uiso 1 1 calc R . .
H36B H 0.8679 0.6245 0.3978 0.049 Uiso 1 1 calc R . .
H36C H 0.9771 0.6715 0.3775 0.049 Uiso 1 1 calc R . .
C37 C 0.8335(4) 0.2965(3) 0.3348(3) 0.0396(12) Uani 1 1 d . . .
H37A H 0.8513 0.2506 0.3777 0.059 Uiso 1 1 calc R . .
H37B H 0.8603 0.2772 0.2825 0.059 Uiso 1 1 calc R . .
H37C H 0.7559 0.3039 0.3264 0.059 Uiso 1 1 calc R . .
C38 C 1.0069(4) 0.3759(3) 0.3720(3) 0.0393(12) Uani 1 1 d . . .
H38A H 1.0407 0.4315 0.3947 0.059 Uiso 1 1 calc R . .
H38B H 1.0316 0.3632 0.3174 0.059 Uiso 1 1 calc R . .
H38C H 1.0261 0.3253 0.4098 0.059 Uiso 1 1 calc R . .
C39 C 0.8451(4) 0.4131(3) 0.4465(3) 0.0368(12) Uani 1 1 d . . .
H39A H 0.7673 0.4201 0.4393 0.055 Uiso 1 1 calc R . .
H39B H 0.8779 0.4702 0.4665 0.055 Uiso 1 1 calc R . .
H39C H 0.8641 0.3652 0.4872 0.055 Uiso 1 1 calc R . .
O40 O 0.7506(3) 0.7001(2) -0.0513(2) 0.0461(9) Uani 1 1 d . . .
H40 H 0.7257 0.7509 -0.0661 0.069 Uiso 1 1 calc R . .
C41 C 0.7066(4) 0.6724(3) 0.0214(3) 0.0462(13) Uani 1 1 d . . .
H41A H 0.7312 0.7129 0.0674 0.069 Uiso 1 1 calc R . .
H41B H 0.7295 0.6104 0.0353 0.069 Uiso 1 1 calc R . .
H41C H 0.6285 0.6745 0.0123 0.069 Uiso 1 1 calc R . .
O42A O 0.9754(13) 0.678(2) -0.045(2) 0.072(8) Uani 0.51(5) 1 d PD A 1
H42A H 0.9110 0.6931 -0.0553 0.109 Uiso 0.51(5) 1 calc PR A 1
C43A C 0.982(3) 0.613(2) 0.005(2) 0.099(14) Uani 0.51(5) 1 d PD A 1
H43A H 1.0569 0.5969 0.0183 0.148 Uiso 0.51(5) 1 calc PR A 1
H43B H 0.9425 0.5616 -0.0202 0.148 Uiso 0.51(5) 1 calc PR A 1
H43C H 0.9510 0.6308 0.0563 0.148 Uiso 0.51(5) 1 calc PR A 1
O42B O 0.945(2) 0.635(2) -0.0763(10) 0.061(6) Uani 0.49(5) 1 d P A 2
H42B H 0.8872 0.6639 -0.0735 0.092 Uiso 0.49(5) 1 calc PR A 2
C43B C 0.992(3) 0.6181(15) 0.0047(15) 0.055(8) Uiso 0.49(5) 1 d P A 2
H43D H 1.0039 0.6754 0.0348 0.083 Uiso 0.49(5) 1 calc PR A 2
H43E H 1.0611 0.5876 0.0015 0.083 Uiso 0.49(5) 1 calc PR A 2
H43F H 0.9453 0.5792 0.0342 0.083 Uiso 0.49(5) 1 calc PR A 2

loop_
_atom_site_aniso_label
_atom_site_aniso_U_11
_atom_site_aniso_U_22
_atom_site_aniso_U_33
_atom_site_aniso_U_23
_atom_site_aniso_U_13
_atom_site_aniso_U_12
Rh1 0.01666(18) 0.01784(17) 0.01989(19) -0.00292(12) 0.00283(13) 0.00000(12)
P2 0.0157(6) 0.0148(5) 0.0167(5) -0.0002(4) 0.0019(4) 0.0005(4)
P3 0.0138(5) 0.0209(5) 0.0239(6) -0.0018(4) 0.0025(4) 0.0000(4)
C1 0.015(2) 0.025(2) 0.028(2) -0.0011(18) 0.0054(18) -0.0017(16)
N1 0.025(2) 0.031(2) 0.037(2) -0.0088(17) 0.0048(18) -0.0008(15)
N11 0.0190(19) 0.0181(16) 0.023(2) 0.0003(13) 0.0027(15) 0.0022(13)
C12 0.018(2) 0.0153(19) 0.020(2) 0.0045(15) 0.0004(17) 0.0027(14)
C13 0.027(2) 0.0191(19) 0.020(2) 0.0003(16) -0.0016(18) 0.0002(16)
C14 0.033(3) 0.025(2) 0.024(2) -0.0064(17) 0.008(2) 0.0032(18)
C15 0.026(3) 0.029(2) 0.034(3) -0.0076(19) 0.012(2) 0.0018(18)
C16 0.018(2) 0.028(2) 0.028(2) -0.0038(17) 0.0074(19) -0.0021(16)
C21 0.017(2) 0.0172(18) 0.021(2) -0.0030(15) 0.0007(17) -0.0013(15)
C22 0.025(2) 0.0200(19) 0.020(2) 0.0033(16) 0.0035(19) 0.0033(16)
C23 0.023(2) 0.020(2) 0.023(2) -0.0007(16) 0.0058(18) -0.0009(16)
C24 0.025(2) 0.033(2) 0.025(2) 0.0019(18) -0.002(2) 0.0083(18)
C25 0.037(3) 0.018(2) 0.036(3) 0.0035(18) -0.001(2) 0.0063(18)
C26 0.033(3) 0.030(2) 0.024(2) 0.0108(17) 0.002(2) 0.0080(18)
C27 0.027(3) 0.027(2) 0.035(3) 0.0048(18) 0.009(2) -0.0014(18)
C28 0.033(3) 0.034(2) 0.025(2) -0.0038(18) 0.015(2) 0.0002(19)
C29 0.033(3) 0.031(2) 0.025(2) 0.0060(18) 0.004(2) -0.0026(18)
C31 0.023(3) 0.040(3) 0.030(3) -0.0099(19) 0.011(2) -0.0002(19)
C32 0.019(2) 0.023(2) 0.029(3) -0.0004(17) 0.0006(19) -0.0052(16)
C33 0.027(3) 0.018(2) 0.042(3) 0.0065(18) 0.004(2) 0.0037(17)
C34 0.032(3) 0.028(2) 0.040(3) 0.005(2) 0.003(2) -0.0049(18)
C35 0.030(3) 0.035(2) 0.046(3) 0.004(2) 0.009(2) -0.008(2)
C36 0.027(3) 0.030(2) 0.040(3) -0.006(2) -0.002(2) -0.0082(18)
C37 0.037(3) 0.018(2) 0.062(4) 0.007(2) -0.005(3) -0.0015(19)
C38 0.025(3) 0.031(2) 0.061(4) 0.007(2) -0.001(2) 0.0025(19)
C39 0.030(3) 0.042(3) 0.037(3) 0.013(2) -0.005(2) -0.006(2)
O40 0.047(2) 0.0337(19) 0.059(3) 0.0146(16) 0.0101(19) 0.0103(15)
C41 0.058(4) 0.038(3) 0.041(3) 0.007(2) -0.002(3) 0.013(2)
O42A 0.045(7) 0.079(12) 0.096(16) 0.037(12) 0.021(8) 0.013(7)
C43A 0.025(12) 0.14(2) 0.14(3) 0.042(15) 0.016(10) 0.008(9)
O42B 0.055(10) 0.079(12) 0.053(8) 0.009(7) 0.025(6) 0.024(9)

loop_
_atom_type_symbol
_atom_type_description
_atom_type_scat_dispersion_real
_atom_type_scat_dispersion_imag
_atom_type_scat_source
C C 0.0033 0.0016 'International Tables Vol C Tables 4.2.6.8 and 6.1.1.4'
H H 0.0000 0.0000 'International Tables Vol C Tables 4.2.6.8 and 6.1.1.4'
N N 0.0061 0.0033 'International Tables Vol C Tables 4.2.6.8 and 6.1.1.4'
P P 0.1023 0.0942 'International Tables Vol C Tables 4.2.6.8 and 6.1.1.4'
Rh Rh -1.1178 0.9187 'International Tables Vol C Tables 4.2.6.8 and 6.1.1.4'
O O 0.0106 0.0060 'International Tables Vol C Tables 4.2.6.8 and 6.1.1.4'

loop_
_geom_angle_atom_site_label_1
_geom_angle_atom_site_label_2
_geom_angle_atom_site_label_3
_geom_angle
C1 Rh1 N11 176.83(14)
C1 Rh1 P3 95.28(12)
N11 Rh1 P3 83.53(9)
C1 Rh1 P2 97.21(12)
N11 Rh1 P2 84.22(9)
P3 Rh1 P2 166.79(4)
C21 P2 C23 102.45(17)
C21 P2 C22 104.55(18)
C23 P2 C22 112.79(18)
C21 P2 Rh1 99.66(13)
C23 P2 Rh1 118.80(14)
C22 P2 Rh1 115.42(13)
C31 P3 C32 102.96(19)
C31 P3 C33 105.2(2)
C32 P3 C33 111.3(2)
C31 P3 Rh1 99.66(14)
C32 P3 Rh1 122.08(13)
C33 P3 Rh1 112.86(14)
N1 C1 Rh1 176.7(4)
C16 N11 C12 118.3(3)
C16 N11 Rh1 120.9(3)
C12 N11 Rh1 120.8(3)
N11 C12 C13 121.7(4)
N11 C12 C21 117.6(3)
C13 C12 C21 120.6(3)
C14 C13 C12 119.8(4)
C14 C13 H13 120.1
C12 C13 H13 120.1
C13 C14 C15 118.5(4)
C13 C14 H14 120.8
C15 C14 H14 120.8
C14 C15 C16 120.3(4)
C14 C15 H15 119.8
C16 C15 H15 119.8
N11 C16 C15 121.4(4)
N11 C16 C31 117.5(3)
C15 C16 C31 121.1(4)
C12 C21 P2 112.3(3)
C12 C21 H21A 109.2
P2 C21 H21A 109.2
C12 C21 H21B 109.2
P2 C21 H21B 109.2
H21A C21 H21B 107.9
C26 C22 C25 108.1(3)
C26 C22 C24 108.7(3)
C25 C22 C24 110.8(3)
C26 C22 P2 105.4(3)
C25 C22 P2 108.5(3)
C24 C22 P2 114.9(3)
C27 C23 C28 109.2(3)
C27 C23 C29 108.9(3)
C28 C23 C29 107.6(3)
C27 C23 P2 114.7(3)
C28 C23 P2 110.2(3)
C29 C23 P2 105.9(3)
C22 C24 H24A 109.5
C22 C24 H24B 109.5
H24A C24 H24B 109.5
C22 C24 H24C 109.5
H24A C24 H24C 109.5
H24B C24 H24C 109.5
C22 C25 H25A 109.5
C22 C25 H25B 109.5
H25A C25 H25B 109.5
C22 C25 H25C 109.5
H25A C25 H25C 109.5
H25B C25 H25C 109.5
C22 C26 H26A 109.5
C22 C26 H26B 109.5
H26A C26 H26B 109.5
C22 C26 H26C 109.5
H26A C26 H26C 109.5
H26B C26 H26C 109.5
C23 C27 H27A 109.5
C23 C27 H27B 109.5
H27A C27 H27B 109.5
C23 C27 H27C 109.5
H27A C27 H27C 109.5
H27B C27 H27C 109.5
C23 C28 H28A 109.5
C23 C28 H28B 109.5
H28A C28 H28B 109.5
C23 C28 H28C 109.5
H28A C28 H28C 109.5
H28B C28 H28C 109.5
C23 C29 H29A 109.5
C23 C29 H29B 109.5
H29A C29 H29B 109.5
C23 C29 H29C 109.5
H29A C29 H29C 109.5
H29B C29 H29C 109.5
C16 C31 P3 110.9(3)
C16 C31 H31A 109.5
P3 C31 H31A 109.5
C16 C31 H31B 109.5
P3 C31 H31B 109.5
H31A C31 H31B 108.0
C36 C32 C35 109.8(4)
C36 C32 C34 108.7(3)
C35 C32 C34 108.9(3)
C36 C32 P3 109.6(3)
C35 C32 P3 114.2(3)
C34 C32 P3 105.4(3)
C38 C33 C39 110.8(4)
C38 C33 C37 108.7(3)
C39 C33 C37 107.5(4)
C38 C33 P3 115.5(3)
C39 C33 P3 107.4(3)
C37 C33 P3 106.6(3)
C32 C34 H34A 109.5
C32 C34 H34B 109.5
H34A C34 H34B 109.5
C32 C34 H34C 109.5
H34A C34 H34C 109.5
H34B C34 H34C 109.5
C32 C35 H35A 109.5
C32 C35 H35B 109.5
H35A C35 H35B 109.5
C32 C35 H35C 109.5
H35A C35 H35C 109.5
H35B C35 H35C 109.5
C32 C36 H36A 109.5
C32 C36 H36B 109.5
H36A C36 H36B 109.5
C32 C36 H36C 109.5
H36A C36 H36C 109.5
H36B C36 H36C 109.5
C33 C37 H37A 109.5
C33 C37 H37B 109.5
H37A C37 H37B 109.5
C33 C37 H37C 109.5
H37A C37 H37C 109.5
H37B C37 H37C 109.5
C33 C38 H38A 109.5
C33 C38 H38B 109.5
H38A C38 H38B 109.5
C33 C38 H38C 109.5
H38A C38 H38C 109.5
H38B C38 H38C 109.5
C33 C39 H39A 109.5
C33 C39 H39B 109.5
H39A C39 H39B 109.5
C33 C39 H39C 109.5
H39A C39 H39C 109.5
H39B C39 H39C 109.5
C41 O40 H40 109.5
O40 C41 H41A 109.5
O40 C41 H41B 109.5
H41A C41 H41B 109.5
O40 C41 H41C 109.5
H41A C41 H41C 109.5
H41B C41 H41C 109.5
C43B O42B H42B 109.5
O42B C43B H43D 109.4
O42B C43B H43E 109.5
H43D C43B H43E 109.5
O42B C43B H43F 109.5
H43D C43B H43F 109.5
H43E C43B H43F 109.5

loop_
_geom_bond_atom_site_label_1
_geom_bond_atom_site_label_2
_geom_bond_distance
Rh1 C1 1.951(4)
Rh1 N11 2.086(3)
Rh1 P3 2.2629(11)
Rh1 P2 2.2737(11)
P2 C21 1.857(4)
P2 C23 1.874(4)
P2 C22 1.881(4)
P3 C31 1.853(4)
P3 C32 1.883(4)
P3 C33 1.883(4)
C1 N1 1.164(5)
N11 C16 1.356(5)
N11 C12 1.369(5)
C12 C13 1.386(5)
C12 C21 1.502(5)
C13 C14 1.379(6)
C13 H13 0.9500
C14 C15 1.383(6)
C14 H14 0.9500
C15 C16 1.387(6)
C15 H15 0.9500
C16 C31 1.512(6)
C21 H21A 0.9900
C21 H21B 0.9900
C22 C26 1.529(6)
C22 C25 1.530(5)
C22 C24 1.535(6)
C23 C27 1.530(6)
C23 C28 1.530(5)
C23 C29 1.542(6)
C24 H24A 0.9800
C24 H24B 0.9800
C24 H24C 0.9800
C25 H25A 0.9800
C25 H25B 0.9800
C25 H25C 0.9800
C26 H26A 0.9800
C26 H26B 0.9800
C26 H26C 0.9800
C27 H27A 0.9800
C27 H27B 0.9800
C27 H27C 0.9800
C28 H28A 0.9800
C28 H28B 0.9800
C28 H28C 0.9800
C29 H29A 0.9800
C29 H29B 0.9800
C29 H29C 0.9800
C31 H31A 0.9900
C31 H31B 0.9900
C32 C36 1.532(6)
C32 C35 1.535(6)
C32 C34 1.539(6)
C33 C38 1.526(6)
C33 C39 1.537(6)
C33 C37 1.549(6)
C34 H34A 0.9800
C34 H34B 0.9800
C34 H34C 0.9800
C35 H35A 0.9800
C35 H35B 0.9800
C35 H35C 0.9800
C36 H36A 0.9800
C36 H36B 0.9800
C36 H36C 0.9800
C37 H37A 0.9800
C37 H37B 0.9800
C37 H37C 0.9800
C38 H38A 0.9800
C38 H38B 0.9800
C38 H38C 0.9800
C39 H39A 0.9800
C39 H39B 0.9800
C39 H39C 0.9800
O40 C41 1.406(6)
O40 H40 0.8400
C41 H41A 0.9800
C41 H41B 0.9800
C41 H41C 0.9800
O42A C43A 1.250(10)
O42A H42A 0.8400
C43A H43A 0.9800
C43A H43B 0.9800
C43A H43C 0.9800
O42B C43B 1.41(3)
O42B H42B 0.8400
C43B H43D 0.9800
C43B H43E 0.9800
C43B H43F 0.9800

loop_
_geom_torsion_atom_site_label_1
_geom_torsion_atom_site_label_2
_geom_torsion_atom_site_label_3
_geom_torsion_atom_site_label_4
_geom_torsion
C1 Rh1 P2 C21 -165.88(17)
N11 Rh1 P2 C21 16.97(16)
P3 Rh1 P2 C21 -5.0(2)
C1 Rh1 P2 C23 -55.82(18)
N11 Rh1 P2 C23 127.04(16)
P3 Rh1 P2 C23 105.1(2)
C1 Rh1 P2 C22 82.83(18)
N11 Rh1 P2 C22 -94.32(16)
P3 Rh1 P2 C22 -116.3(2)
C1 Rh1 P3 C31 -156.39(19)
N11 Rh1 P3 C31 20.65(17)
P2 Rh1 P3 C31 42.7(2)
C1 Rh1 P3 C32 -44.4(2)
N11 Rh1 P3 C32 132.68(19)
P2 Rh1 P3 C32 154.7(2)
C1 Rh1 P3 C33 92.46(19)
N11 Rh1 P3 C33 -90.50(18)
P2 Rh1 P3 C33 -68.5(2)
P3 Rh1 N11 C16 -14.2(3)
P2 Rh1 N11 C16 170.8(3)
P3 Rh1 N11 C12 164.5(3)
P2 Rh1 N11 C12 -10.6(3)
C16 N11 C12 C13 -2.1(6)
Rh1 N11 C12 C13 179.2(3)
C16 N11 C12 C21 175.0(3)
Rh1 N11 C12 C21 -3.7(4)
N11 C12 C13 C14 1.5(6)
C21 C12 C13 C14 -175.5(4)
C12 C13 C14 C15 -0.5(6)
C13 C14 C15 C16 0.2(6)
C12 N11 C16 C15 1.7(6)
Rh1 N11 C16 C15 -179.6(3)
C12 N11 C16 C31 179.3(4)
Rh1 N11 C16 C31 -2.0(5)
C14 C15 C16 N11 -0.9(7)
C14 C15 C16 C31 -178.3(4)
N11 C12 C21 P2 20.1(4)
C13 C12 C21 P2 -162.8(3)
C23 P2 C21 C12 -146.7(3)
C22 P2 C21 C12 95.4(3)
Rh1 P2 C21 C12 -24.2(3)
C21 P2 C22 C26 -51.9(3)
C23 P2 C22 C26 -162.4(3)
Rh1 P2 C22 C26 56.5(3)
C21 P2 C22 C25 -167.5(3)
C23 P2 C22 C25 82.0(3)
Rh1 P2 C22 C25 -59.1(3)
C21 P2 C22 C24 67.8(3)
C23 P2 C22 C24 -42.7(3)
Rh1 P2 C22 C24 176.2(2)
C21 P2 C23 C27 -43.0(3)
C22 P2 C23 C27 68.9(3)
Rh1 P2 C23 C27 -151.5(2)
C21 P2 C23 C28 -166.7(3)
C22 P2 C23 C28 -54.9(3)
Rh1 P2 C23 C28 84.7(3)
C21 P2 C23 C29 77.1(3)
C22 P2 C23 C29 -171.0(3)
Rh1 P2 C23 C29 -31.4(3)
N11 C16 C31 P3 21.8(5)
C15 C16 C31 P3 -160.6(3)
C32 P3 C31 C16 -154.3(3)
C33 P3 C31 C16 89.0(3)
Rh1 P3 C31 C16 -28.0(3)
C31 P3 C32 C36 -165.9(3)
C33 P3 C32 C36 -53.7(3)
Rh1 P3 C32 C36 83.8(3)
C31 P3 C32 C35 -42.2(4)
C33 P3 C32 C35 70.1(4)
Rh1 P3 C32 C35 -152.5(3)
C31 P3 C32 C34 77.3(3)
C33 P3 C32 C34 -170.4(3)
Rh1 P3 C32 C34 -33.0(3)
C31 P3 C33 C38 71.2(4)
C32 P3 C33 C38 -39.6(4)
Rh1 P3 C33 C38 178.9(3)
C31 P3 C33 C39 -164.7(3)
C32 P3 C33 C39 84.5(3)
Rh1 P3 C33 C39 -57.0(3)
C31 P3 C33 C37 -49.7(3)
C32 P3 C33 C37 -160.5(3)
Rh1 P3 C33 C37 58.0(3)
